data_7215223
loop_
_publ_author_name
'Gubaidullin, Aidar T.'
'Samigullina, Aida I.'
'Bredikhina, Zemfira A.'
'Bredikhin, Alexander A.'

_publ_section_title
;
 Crystal structure of chiral ortho-alkyl phenyl ethers of glycerol: true
 racemic compound, normal, false and anomalous conglomerates within the
 single five-membered family
;
_journal_issue 29
_journal_name_full CrystEngComm
_journal_page_first 6716
_journal_paper_doi 10.1039/c4ce00519h
_journal_volume 16
_journal_year 2014
_chemical_absolute_configuration rm
_chemical_formula_moiety 'C12 H18 O3'
_chemical_formula_sum 'C12 H18 O3'
_chemical_formula_weight 210.26
_chemical_name_systematic
;
 ?
;
_space_group_IT_number 18
_symmetry_cell_setting orthorhombic
_symmetry_Int_Tables_number 18
_symmetry_space_group_name_Hall 'P 2 2ab'
_symmetry_space_group_name_H-M 'P 21 21 2'
_atom_sites_solution_hydrogens geom
_atom_sites_solution_primary direct
_atom_sites_solution_secondary difmap
_audit_creation_method SHELXL-97
_cell_angle_alpha 90.00
_cell_angle_beta 90.00
_cell_angle_gamma 90.00
_cell_formula_units_Z 8
_cell_length_a 16.149(2)
_cell_length_b 17.459(2)
_cell_length_c 8.1259(10)
_cell_measurement_reflns_used 7710
_cell_measurement_temperature 150(2)
_cell_measurement_theta_max 27.82
_cell_measurement_theta_min 2.33
_cell_volume 2291.1(5)
_computing_cell_refinement 'APEX2 v2008.6-1 (Bruker AXS)'
_computing_data_collection 'Bruker SMART'
_computing_data_reduction 'SAINT V7.34A (Bruker AXS, 2006)'
_computing_molecular_graphics 'Ortep-3 for Windows (Farrugia, 1997)'
_computing_publication_material 'WinGX publication routines (Farrugia, 1999)'
_computing_structure_refinement 'SHELXL-97 (Sheldrick, 1997)'
_computing_structure_solution 'SHELXS-97 (Sheldrick, 1990)'
_diffrn_ambient_temperature 150(2)
_diffrn_measured_fraction_theta_full 0.992
_diffrn_measured_fraction_theta_max 0.992
_diffrn_measurement_device_type 'Bruker APEX-II CCD'
_diffrn_measurement_method 'omega scan'
_diffrn_radiation_monochromator graphite
_diffrn_radiation_source 'fine-focus sealed tube'
_diffrn_radiation_type MoK\a
_diffrn_radiation_wavelength 0.71073
_diffrn_reflns_av_R_equivalents 0.0608
_diffrn_reflns_av_sigmaI/netI 0.0371
_diffrn_reflns_limit_h_max 21
_diffrn_reflns_limit_h_min -21
_diffrn_reflns_limit_k_max 23
_diffrn_reflns_limit_k_min -23
_diffrn_reflns_limit_l_max 10
_diffrn_reflns_limit_l_min -10
_diffrn_reflns_number 32606
_diffrn_reflns_theta_full 27.98
_diffrn_reflns_theta_max 27.98
_diffrn_reflns_theta_min 1.72
_exptl_absorpt_coefficient_mu 0.086
_exptl_absorpt_correction_T_max 0.9847
_exptl_absorpt_correction_T_min 0.9590
_exptl_absorpt_correction_type multi-scan
_exptl_absorpt_process_details
;
G.M. Sheldrick (1998a). SADABS v.2.01, Bruker.
Siemens Area Detector Absorption Correction Program.
Bruker AXS. Madison. Wisconsin. USA
;
_exptl_crystal_colour colourless
_exptl_crystal_density_diffrn 1.219
_exptl_crystal_density_method 'not measured'
_exptl_crystal_description block
_exptl_crystal_F_000 912
_exptl_crystal_size_max 0.49
_exptl_crystal_size_mid 0.19
_exptl_crystal_size_min 0.18
_refine_diff_density_max 0.202
_refine_diff_density_min -0.191
_refine_diff_density_rms 0.036
_refine_ls_extinction_method none
_refine_ls_goodness_of_fit_ref 1.015
_refine_ls_hydrogen_treatment mixed
_refine_ls_matrix_type full
_refine_ls_number_parameters 338
_refine_ls_number_reflns 5470
_refine_ls_number_restraints 0
_refine_ls_restrained_S_all 1.015
_refine_ls_R_factor_all 0.0654
_refine_ls_R_factor_gt 0.0434
_refine_ls_shift/su_max 0.000
_refine_ls_shift/su_mean 0.000
_refine_ls_structure_factor_coef Fsqd
_refine_ls_weighting_details 'calc w=1/[\s^2^(Fo^2^)+(0.0550P)^2^+0.3177P] where P=(Fo^2^+2Fc^2^)/3'
_refine_ls_weighting_scheme calc
_refine_ls_wR_factor_gt 0.1008
_refine_ls_wR_factor_ref 0.1143
_reflns_number_gt 4134
_reflns_number_total 5470
_reflns_threshold_expression >2sigma(I)
_cod_data_source_file c4ce00519h1.cif
_cod_data_source_block bred_sm47fin
_cod_depositor_comments
;
The following automatic conversions were performed:

'_symmetry_cell_setting' value 'Orthorhombic' changed to
'orthorhombic' according to
/usr/data/users/saulius/crontab/automatic-downloads/rss-feeds/RSC/lib/dictionaries/cif_core.dic
dictionary named 'cif_core.dic' version 2.4.2 from 2011-04-26.

Automatic conversion script
Id: cif_fix_values 2281 2013-09-26 08:29:07Z andrius 

 Adding full bibliography for 7215219--7215224.cif.
;
_cod_original_cell_volume 2291.0(5)
_cod_database_code 7215223

loop_
_symmetry_equiv_pos_as_xyz
'x, y, z'
'-x, -y, z'
'-x+1/2, y+1/2, -z'
'x+1/2, -y+1/2, -z'

loop_
_atom_site_label
_atom_site_type_symbol
_atom_site_fract_x
_atom_site_fract_y
_atom_site_fract_z
_atom_site_U_iso_or_equiv
_atom_site_adp_type
_atom_site_occupancy
_atom_site_symmetry_multiplicity
_atom_site_calc_flag
_atom_site_refinement_flags
_atom_site_disorder_assembly
_atom_site_disorder_group
C1B C 0.46863(11) 0.13733(10) 0.3561(3) 0.0332(4) Uani 1 1 d . . .
H11B H 0.4521 0.1555 0.4667 0.040 Uiso 1 1 calc R . .
H12B H 0.4576 0.1791 0.2766 0.040 Uiso 1 1 calc R . .
C2B C 0.56043(11) 0.11962(10) 0.3564(2) 0.0310(4) Uani 1 1 d . . .
H20B H 0.5771 0.1001 0.2456 0.037 Uiso 1 1 calc R . .
C3B C 0.61242(12) 0.18855(10) 0.3993(2) 0.0344(4) Uani 1 1 d . . .
H31B H 0.5958 0.2090 0.5080 0.041 Uiso 1 1 calc R . .
H32B H 0.6716 0.1740 0.4045 0.041 Uiso 1 1 calc R . .
C4B C 0.64424(11) 0.31221(10) 0.2898(2) 0.0337(4) Uani 1 1 d . . .
C5B C 0.6495(4) 0.3576(5) 0.1595(12) 0.0288(14) Uani 0.482(5) 1 d P A 1
C6B C 0.6883(8) 0.4263(7) 0.169(2) 0.0365(15) Uani 0.482(5) 1 d P A 1
H6B H 0.6865 0.4614 0.0794 0.044 Uiso 0.482(5) 1 calc PR A 1
C7B C 0.7334(15) 0.4453(13) 0.321(3) 0.0322(19) Uani 0.482(5) 1 d P A 1
H7B H 0.7645 0.4914 0.3265 0.039 Uiso 0.482(5) 1 calc PR A 1
C8B C 0.7314(18) 0.4012(19) 0.444(3) 0.038(2) Uani 0.482(5) 1 d P A 1
H8B H 0.7593 0.4154 0.5426 0.045 Uiso 0.482(5) 1 calc PR A 1
C9B C 0.6877(15) 0.3301(17) 0.437(3) 0.0300(19) Uani 0.482(5) 1 d P A 1
H9B H 0.6877 0.2958 0.5280 0.036 Uiso 0.482(5) 1 calc PR A 1
C10B C 0.6077(3) 0.3327(3) -0.0011(6) 0.0338(11) Uani 0.482(5) 1 d P A 1
H13B H 0.6180 0.2765 -0.0129 0.041 Uiso 0.482(5) 1 calc PR A 1
C11B C 0.6422(3) 0.3703(3) -0.1540(6) 0.0517(14) Uani 0.482(5) 1 d P A 1
H14B H 0.7022 0.3624 -0.1584 0.078 Uiso 0.482(5) 1 calc PR A 1
H15B H 0.6303 0.4253 -0.1511 0.078 Uiso 0.482(5) 1 calc PR A 1
H16B H 0.6164 0.3476 -0.2517 0.078 Uiso 0.482(5) 1 calc PR A 1
C12B C 0.5146(3) 0.3430(3) 0.0098(6) 0.0437(13) Uani 0.482(5) 1 d P A 1
H17B H 0.4939 0.3176 0.1092 0.066 Uiso 0.482(5) 1 calc PR A 1
H18B H 0.4884 0.3202 -0.0873 0.066 Uiso 0.482(5) 1 calc PR A 1
H19B H 0.5014 0.3977 0.0145 0.066 Uiso 0.482(5) 1 calc PR A 1
C5C C 0.6217(4) 0.3700(5) 0.1629(12) 0.0322(14) Uani 0.518(5) 1 d P A 2
C6C C 0.6674(8) 0.4405(7) 0.1776(19) 0.0365(15) Uani 0.518(5) 1 d P A 2
H6C H 0.6569 0.4792 0.0981 0.044 Uiso 0.518(5) 1 calc PR A 2
C7C C 0.7219(13) 0.4555(12) 0.291(3) 0.0322(19) Uani 0.518(5) 1 d P A 2
H7C H 0.7490 0.5038 0.2952 0.039 Uiso 0.518(5) 1 calc PR A 2
C8C C 0.7405(17) 0.3955(18) 0.414(3) 0.038(2) Uani 0.518(5) 1 d P A 2
H8C H 0.7810 0.4045 0.4963 0.045 Uiso 0.518(5) 1 calc PR A 2
C9C C 0.7001(13) 0.3282(16) 0.409(3) 0.0300(19) Uani 0.518(5) 1 d P A 2
H9C H 0.7111 0.2909 0.4911 0.036 Uiso 0.518(5) 1 calc PR A 2
C10C C 0.5598(4) 0.3565(3) 0.0257(6) 0.0391(11) Uani 0.518(5) 1 d P A 2
H13C H 0.5234 0.3128 0.0595 0.047 Uiso 0.518(5) 1 calc PR A 2
C11C C 0.6044(4) 0.3332(3) -0.1314(6) 0.0549(14) Uani 0.518(5) 1 d P A 2
H14C H 0.6399 0.2889 -0.1091 0.082 Uiso 0.518(5) 1 calc PR A 2
H15C H 0.6384 0.3760 -0.1704 0.082 Uiso 0.518(5) 1 calc PR A 2
H16C H 0.5636 0.3197 -0.2158 0.082 Uiso 0.518(5) 1 calc PR A 2
C12C C 0.5043(3) 0.4257(3) -0.0052(6) 0.0538(13) Uani 0.518(5) 1 d P A 2
H17C H 0.4765 0.4402 0.0974 0.081 Uiso 0.518(5) 1 calc PR A 2
H18C H 0.4627 0.4127 -0.0885 0.081 Uiso 0.518(5) 1 calc PR A 2
H19C H 0.5380 0.4686 -0.0443 0.081 Uiso 0.518(5) 1 calc PR A 2
C1A C 1.01845(11) 0.36221(10) 0.1469(2) 0.0325(4) Uani 1 1 d . . .
H11A H 1.0251 0.3203 0.2279 0.039 Uiso 1 1 calc R . .
H12A H 1.0345 0.3421 0.0375 0.039 Uiso 1 1 calc R . .
C2A C 0.92828(11) 0.38685(10) 0.1423(2) 0.0317(4) Uani 1 1 d . . .
H20A H 0.9122 0.4078 0.2523 0.038 Uiso 1 1 calc R . .
C3A C 0.87130(12) 0.32160(10) 0.0980(2) 0.0338(4) Uani 1 1 d . . .
H31A H 0.8134 0.3399 0.0900 0.041 Uiso 1 1 calc R . .
H32A H 0.8874 0.2993 -0.0093 0.041 Uiso 1 1 calc R . .
C4A C 0.83550(10) 0.19864(9) 0.2048(2) 0.0307(4) Uani 1 1 d . . .
C5A C 0.84806(11) 0.14330(10) 0.3257(2) 0.0314(4) Uani 1 1 d . . .
C6A C 0.80632(11) 0.07422(11) 0.3075(3) 0.0388(5) Uani 1 1 d . . .
H6A H 0.8140 0.0354 0.3880 0.047 Uiso 1 1 calc R . .
C7A C 0.75398(11) 0.06014(11) 0.1761(3) 0.0407(5) Uani 1 1 d . . .
H7A H 0.7259 0.0125 0.1675 0.049 Uiso 1 1 calc R . .
C8A C 0.74298(11) 0.11547(11) 0.0583(3) 0.0384(5) Uani 1 1 d . . .
H8A H 0.7076 0.1060 -0.0328 0.046 Uiso 1 1 calc R . .
C9A C 0.78308(11) 0.18482(11) 0.0718(2) 0.0361(4) Uani 1 1 d . . .
H9A H 0.7750 0.2232 -0.0095 0.043 Uiso 1 1 calc R . .
C11A C 0.85177(15) 0.17981(14) 0.6235(3) 0.0546(6) Uani 1 1 d . . .
H17A H 0.8214 0.2273 0.6009 0.082 Uiso 1 1 calc R . .
H18A H 0.8884 0.1875 0.7182 0.082 Uiso 1 1 calc R . .
H19A H 0.8124 0.1386 0.6480 0.082 Uiso 1 1 calc R . .
C12A C 0.95917(14) 0.08958(13) 0.5113(3) 0.0520(6) Uani 1 1 d . . .
H14A H 0.9253 0.0471 0.5522 0.078 Uiso 1 1 calc R . .
H15A H 0.9998 0.1042 0.5953 0.078 Uiso 1 1 calc R . .
H16A H 0.9882 0.0736 0.4111 0.078 Uiso 1 1 calc R . .
O1B O 0.41992(8) 0.07223(7) 0.31321(17) 0.0338(3) Uani 1 1 d . . .
O2B O 0.57875(9) 0.06313(7) 0.47757(17) 0.0347(3) Uani 1 1 d . . .
O3B O 0.59996(8) 0.24513(7) 0.27495(18) 0.0379(3) Uani 1 1 d . A .
O1A O 1.07189(8) 0.42361(7) 0.18980(18) 0.0326(3) Uani 1 1 d . . .
O2A O 0.91625(9) 0.44425(7) 0.01956(16) 0.0345(3) Uani 1 1 d . . .
O3A O 0.87875(8) 0.26577(6) 0.22536(17) 0.0343(3) Uani 1 1 d . . .
C10A C 0.90345(12) 0.15801(11) 0.4728(3) 0.0398(5) Uani 1 1 d . . .
H13A H 0.9400 0.2025 0.4456 0.048 Uiso 1 1 calc R . .
H1A H 1.0715(12) 0.4273(12) 0.291(3) 0.037(6) Uiso 1 1 d . . .
H2B H 0.5788(18) 0.0182(16) 0.425(3) 0.076(9) Uiso 1 1 d . . .
H1B H 0.4241(17) 0.0653(16) 0.204(4) 0.077(9) Uiso 1 1 d . . .
H2A H 0.9262(15) 0.4889(13) 0.071(3) 0.055(7) Uiso 1 1 d . . .

loop_
_atom_site_aniso_label
_atom_site_aniso_U_11
_atom_site_aniso_U_22
_atom_site_aniso_U_33
_atom_site_aniso_U_23
_atom_site_aniso_U_13
_atom_site_aniso_U_12
C1B 0.0438(10) 0.0221(9) 0.0338(10) 0.0017(8) 0.0004(9) -0.0018(8)
C2B 0.0449(10) 0.0224(9) 0.0256(10) 0.0040(8) 0.0001(8) -0.0010(7)
C3B 0.0443(10) 0.0241(9) 0.0349(11) 0.0016(8) 0.0000(8) -0.0014(8)
C4B 0.0407(10) 0.0242(9) 0.0362(10) -0.0047(8) 0.0090(8) -0.0052(7)
C5B 0.030(4) 0.027(3) 0.029(3) -0.005(2) -0.002(3) 0.000(3)
C6B 0.055(6) 0.018(4) 0.0362(18) -0.004(3) 0.013(3) 0.001(3)
C7B 0.036(5) 0.021(5) 0.039(7) 0.003(4) -0.004(4) 0.002(3)
C8B 0.034(5) 0.033(4) 0.046(8) -0.015(4) 0.002(4) 0.004(3)
C9B 0.027(5) 0.0320(15) 0.031(6) -0.003(4) 0.011(3) 0.007(3)
C10B 0.040(3) 0.027(2) 0.034(3) 0.0004(18) 0.0047(19) -0.0057(19)
C11B 0.061(3) 0.060(3) 0.034(2) 0.010(2) 0.003(2) -0.023(3)
C12B 0.038(3) 0.043(3) 0.050(3) 0.000(2) -0.009(2) 0.001(2)
C5C 0.039(4) 0.025(3) 0.033(2) 0.006(2) 0.005(3) -0.001(3)
C6C 0.055(6) 0.018(4) 0.0362(18) -0.004(3) 0.013(3) 0.001(3)
C7C 0.036(5) 0.021(5) 0.039(7) 0.003(4) -0.004(4) 0.002(3)
C8C 0.034(5) 0.033(4) 0.046(8) -0.015(4) 0.002(4) 0.004(3)
C9C 0.027(5) 0.0320(15) 0.031(6) -0.003(4) 0.011(3) 0.007(3)
C10C 0.046(3) 0.032(2) 0.039(2) 0.0065(18) -0.004(2) -0.011(2)
C11C 0.080(4) 0.049(3) 0.036(3) -0.008(2) -0.003(2) -0.008(3)
C12C 0.057(3) 0.044(3) 0.060(3) 0.004(2) -0.017(2) -0.0040(19)
C1A 0.0442(10) 0.0212(9) 0.0319(11) -0.0012(8) 0.0005(9) -0.0030(7)
C2A 0.0427(10) 0.0224(9) 0.0299(10) 0.0029(8) -0.0019(8) -0.0002(7)
C3A 0.0443(10) 0.0253(9) 0.0318(10) 0.0028(8) -0.0019(8) -0.0028(8)
C4A 0.0327(8) 0.0223(8) 0.0372(10) -0.0020(8) 0.0072(8) -0.0012(7)
C5A 0.0334(9) 0.0253(9) 0.0357(11) 0.0000(8) 0.0026(8) -0.0006(7)
C6A 0.0418(10) 0.0276(9) 0.0469(12) 0.0015(9) 0.0008(9) -0.0044(8)
C7A 0.0380(10) 0.0307(10) 0.0534(14) -0.0106(9) 0.0051(9) -0.0078(8)
C8A 0.0359(9) 0.0396(11) 0.0398(12) -0.0106(9) 0.0019(9) -0.0038(8)
C9A 0.0399(10) 0.0342(10) 0.0341(11) 0.0002(8) 0.0011(8) 0.0022(8)
C11A 0.0669(15) 0.0545(14) 0.0423(13) -0.0053(11) -0.0067(11) -0.0040(12)
C12A 0.0498(12) 0.0424(12) 0.0639(15) 0.0122(11) -0.0130(11) -0.0012(10)
O1B 0.0442(7) 0.0246(6) 0.0326(9) 0.0008(6) -0.0005(6) -0.0051(5)
O2B 0.0531(8) 0.0221(7) 0.0288(7) 0.0023(6) -0.0040(6) 0.0008(6)
O3B 0.0504(8) 0.0256(6) 0.0378(8) 0.0050(6) -0.0002(6) -0.0086(5)
O1A 0.0426(7) 0.0269(7) 0.0284(8) 0.0017(6) 0.0020(6) -0.0063(5)
O2A 0.0535(8) 0.0203(6) 0.0295(7) 0.0041(6) -0.0063(6) -0.0025(6)
O3A 0.0454(7) 0.0228(6) 0.0346(7) 0.0057(5) -0.0019(6) -0.0054(5)
C10A 0.0473(11) 0.0286(10) 0.0435(12) 0.0069(9) -0.0075(9) -0.0096(8)

loop_
_atom_type_symbol
_atom_type_description
_atom_type_scat_dispersion_real
_atom_type_scat_dispersion_imag
_atom_type_scat_source
C C 0.0033 0.0016 'International Tables Vol C Tables 4.2.6.8 and 6.1.1.4'
H H 0.0000 0.0000 'International Tables Vol C Tables 4.2.6.8 and 6.1.1.4'
O O 0.0106 0.0060 'International Tables Vol C Tables 4.2.6.8 and 6.1.1.4'

loop_
_geom_angle_atom_site_label_1
_geom_angle_atom_site_label_2
_geom_angle_atom_site_label_3
_geom_angle
O1B C1B C2B 112.20(14)
O1B C1B H11B 109.2
C2B C1B H11B 109.2
O1B C1B H12B 109.2
C2B C1B H12B 109.2
H11B C1B H12B 107.9
O2B C2B C3B 106.10(15)
O2B C2B C1B 110.25(15)
C3B C2B C1B 112.49(15)
O2B C2B H20B 109.3
C3B C2B H20B 109.3
C1B C2B H20B 109.3
O3B C3B C2B 108.08(15)
O3B C3B H31B 110.1
C2B C3B H31B 110.1
O3B C3B H32B 110.1
C2B C3B H32B 110.1
H31B C3B H32B 108.4
C5B C4B C9C 113.9(11)
C5B C4B O3B 118.2(4)
C9C C4B O3B 125.8(12)
C5B C4B C9B 120.6(12)
O3B C4B C9B 121.1(12)
C9C C4B C5C 121.3(12)
O3B C4B C5C 112.9(4)
C9B C4B C5C 123.7(13)
C4B C5B C6B 120.9(10)
C4B C5B C10B 118.9(7)
C6B C5B C10B 120.1(10)
C5B C6B C7B 118.3(15)
C5B C6B H6B 120.8
C7B C6B H6B 120.8
C8B C7B C6B 121(3)
C8B C7B H7B 119.5
C6B C7B H7B 119.5
C7B C8B C9B 121(3)
C7B C8B H8B 119.7
C9B C8B H8B 119.7
C4B C9B C8B 118(2)
C4B C9B H9B 121.0
C8B C9B H9B 121.0
C11B C10B C12B 111.2(4)
C11B C10B C5B 114.5(5)
C12B C10B C5B 110.7(4)
C11B C10B H13B 106.6
C12B C10B H13B 106.6
C5B C10B H13B 106.6
C10B C11B H14B 109.5
C10B C11B H15B 109.5
H14B C11B H15B 109.5
C10B C11B H16B 109.5
H14B C11B H16B 109.5
H15B C11B H16B 109.5
C10B C12B H17B 109.5
C10B C12B H18B 109.5
H17B C12B H18B 109.5
C10B C12B H19B 109.5
H17B C12B H19B 109.5
H18B C12B H19B 109.5
C6C C5C C4B 113.4(8)
C6C C5C C10C 122.1(8)
C4B C5C C10C 124.5(6)
C7C C6C C5C 125.2(14)
C7C C6C H6C 117.4
C5C C6C H6C 117.4
C6C C7C C8C 118(2)
C6C C7C H7C 120.9
C8C C7C H7C 120.9
C9C C8C C7C 120(3)
C9C C8C H8C 120.0
C7C C8C H8C 120.0
C8C C9C C4B 122(2)
C8C C9C H9C 119.1
C4B C9C H9C 119.1
C5C C10C C11C 110.3(5)
C5C C10C C12C 112.7(4)
C11C C10C C12C 110.6(4)
C5C C10C H13C 107.7
C11C C10C H13C 107.7
C12C C10C H13C 107.7
C10C C11C H14C 109.5
C10C C11C H15C 109.5
H14C C11C H15C 109.5
C10C C11C H16C 109.5
H14C C11C H16C 109.5
H15C C11C H16C 109.5
C10C C12C H17C 109.5
C10C C12C H18C 109.5
H17C C12C H18C 109.5
C10C C12C H19C 109.5
H17C C12C H19C 109.5
H18C C12C H19C 109.5
O1A C1A C2A 112.02(14)
O1A C1A H11A 109.2
C2A C1A H11A 109.2
O1A C1A H12A 109.2
C2A C1A H12A 109.2
H11A C1A H12A 107.9
O2A C2A C3A 106.27(15)
O2A C2A C1A 110.27(15)
C3A C2A C1A 112.14(15)
O2A C2A H20A 109.4
C3A C2A H20A 109.4
C1A C2A H20A 109.4
O3A C3A C2A 106.92(14)
O3A C3A H31A 110.3
C2A C3A H31A 110.3
O3A C3A H32A 110.3
C2A C3A H32A 110.3
H31A C3A H32A 108.6
O3A C4A C5A 115.57(16)
O3A C4A C9A 123.41(17)
C5A C4A C9A 121.02(16)
C6A C5A C4A 117.16(17)
C6A C5A C10A 121.16(17)
C4A C5A C10A 121.67(16)
C7A C6A C5A 122.17(19)
C7A C6A H6A 118.9
C5A C6A H6A 118.9
C8A C7A C6A 119.49(17)
C8A C7A H7A 120.3
C6A C7A H7A 120.3
C7A C8A C9A 120.21(19)
C7A C8A H8A 119.9
C9A C8A H8A 119.9
C8A C9A C4A 119.95(19)
C8A C9A H9A 120.0
C4A C9A H9A 120.0
C10A C11A H17A 109.5
C10A C11A H18A 109.5
H17A C11A H18A 109.5
C10A C11A H19A 109.5
H17A C11A H19A 109.5
H18A C11A H19A 109.5
C10A C12A H14A 109.5
C10A C12A H15A 109.5
H14A C12A H15A 109.5
C10A C12A H16A 109.5
H14A C12A H16A 109.5
H15A C12A H16A 109.5
C1B O1B H1B 107.9(18)
C2B O2B H2B 106.1(17)
C4B O3B C3B 116.96(15)
C1A O1A H1A 107.4(15)
C2A O2A H2A 105.1(14)
C4A O3A C3A 116.82(14)
C5A C10A C12A 112.12(17)
C5A C10A C11A 110.59(16)
C12A C10A C11A 110.61(19)
C5A C10A H13A 107.8
C12A C10A H13A 107.8
C11A C10A H13A 107.8

loop_
_geom_bond_atom_site_label_1
_geom_bond_atom_site_label_2
_geom_bond_distance
C1B O1B 1.426(2)
C1B C2B 1.514(2)
C1B H11B 0.9900
C1B H12B 0.9900
C2B O2B 1.425(2)
C2B C3B 1.508(2)
C2B H20B 1.0000
C3B O3B 1.427(2)
C3B H31B 0.9900
C3B H32B 0.9900
C4B C5B 1.325(10)
C4B C9C 1.35(3)
C4B O3B 1.378(2)
C4B C9B 1.42(3)
C4B C5C 1.487(8)
C5B C6B 1.356(18)
C5B C10B 1.532(11)
C6B C7B 1.47(3)
C6B H6B 0.9500
C7B C8B 1.26(4)
C7B H7B 0.9500
C8B C9B 1.43(4)
C8B H8B 0.9500
C9B H9B 0.9500
C10B C11B 1.511(6)
C10B C12B 1.517(6)
C10B H13B 1.0000
C11B H14B 0.9800
C11B H15B 0.9800
C11B H16B 0.9800
C12B H17B 0.9800
C12B H18B 0.9800
C12B H19B 0.9800
C5C C6C 1.441(17)
C5C C10C 1.516(10)
C6C C7C 1.30(3)
C6C H6C 0.9500
C7C C8C 1.48(4)
C7C H7C 0.9500
C8C C9C 1.34(4)
C8C H8C 0.9500
C9C H9C 0.9500
C10C C11C 1.522(7)
C10C C12C 1.525(7)
C10C H13C 1.0000
C11C H14C 0.9800
C11C H15C 0.9800
C11C H16C 0.9800
C12C H17C 0.9800
C12C H18C 0.9800
C12C H19C 0.9800
C1A O1A 1.420(2)
C1A C2A 1.519(3)
C1A H11A 0.9900
C1A H12A 0.9900
C2A O2A 1.427(2)
C2A C3A 1.508(2)
C2A H20A 1.0000
C3A O3A 1.427(2)
C3A H31A 0.9900
C3A H32A 0.9900
C4A O3A 1.375(2)
C4A C5A 1.393(3)
C4A C9A 1.394(3)
C5A C6A 1.389(2)
C5A C10A 1.515(3)
C6A C7A 1.384(3)
C6A H6A 0.9500
C7A C8A 1.371(3)
C7A H7A 0.9500
C8A C9A 1.377(3)
C8A H8A 0.9500
C9A H9A 0.9500
C11A C10A 1.530(3)
C11A H17A 0.9800
C11A H18A 0.9800
C11A H19A 0.9800
C12A C10A 1.528(3)
C12A H14A 0.9800
C12A H15A 0.9800
C12A H16A 0.9800
O1B H1B 0.90(3)
O2B H2B 0.89(3)
O1A H1A 0.82(2)
O2A H2A 0.90(2)
C10A H13A 1.0000

loop_
_geom_torsion_atom_site_label_1
_geom_torsion_atom_site_label_2
_geom_torsion_atom_site_label_3
_geom_torsion_atom_site_label_4
_geom_torsion
O1B C1B C2B O2B -62.6(2)
O1B C1B C2B C3B 179.18(15)
O2B C2B C3B O3B 176.43(14)
C1B C2B C3B O3B -62.9(2)
C9C C4B C5B C6B -19.4(11)
O3B C4B C5B C6B 176.3(5)
C9B C4B C5B C6B -7.7(12)
C5C C4B C5B C6B 97(2)
C9C C4B C5B C10B 163.2(10)
O3B C4B C5B C10B -1.1(6)
C9B C4B C5B C10B 174.9(10)
C5C C4B C5B C10B -80(2)
C4B C5B C6B C7B 7.4(15)
C10B C5B C6B C7B -175.2(12)
C5B C6B C7B C8B -5(3)
C6B C7B C8B C9B 2(4)
C5B C4B C9B C8B 5(2)
C9C C4B C9B C8B 65(10)
O3B C4B C9B C8B -179.2(13)
C5C C4B C9B C8B -18(2)
C7B C8B C9B C4B -2(3)
C4B C5B C10B C11B -158.2(5)
C6B C5B C10B C11B 24.4(8)
C4B C5B C10B C12B 75.1(6)
C6B C5B C10B C12B -102.4(7)
C5B C4B C5C C6C -70(2)
C9C C4B C5C C6C 2.5(10)
O3B C4B C5C C6C 179.7(5)
C9B C4B C5C C6C 16.9(11)
C5B C4B C5C C10C 107(2)
C9C C4B C5C C10C -180.0(9)
O3B C4B C5C C10C -2.8(7)
C9B C4B C5C C10C -165.6(9)
C4B C5C C6C C7C -1.8(17)
C10C C5C C6C C7C -179.3(15)
C5C C6C C7C C8C 1(3)
C6C C7C C8C C9C -2(3)
C7C C8C C9C C4B 2(3)
C5B C4B C9C C8C 17.2(19)
O3B C4B C9C C8C -179.9(12)
C9B C4B C9C C8C -108(12)
C5C C4B C9C C8C -3.1(19)
C6C C5C C10C C11C 80.7(7)
C4B C5C C10C C11C -96.6(7)
C6C C5C C10C C12C -43.4(8)
C4B C5C C10C C12C 139.3(5)
O1A C1A C2A O2A 62.2(2)
O1A C1A C2A C3A -179.59(15)
O2A C2A C3A O3A -176.40(14)
C1A C2A C3A O3A 63.0(2)
O3A C4A C5A C6A -179.03(15)
C9A C4A C5A C6A 0.1(3)
O3A C4A C5A C10A 2.2(2)
C9A C4A C5A C10A -178.71(17)
C4A C5A C6A C7A -0.3(3)
C10A C5A C6A C7A 178.54(18)
C5A C6A C7A C8A 0.6(3)
C6A C7A C8A C9A -0.7(3)
C7A C8A C9A C4A 0.5(3)
O3A C4A C9A C8A 178.85(16)
C5A C4A C9A C8A -0.2(3)
C5B C4B O3B C3B 164.3(3)
C9C C4B O3B C3B 2.0(8)
C9B C4B O3B C3B -11.7(9)
C5C C4B O3B C3B -175.0(3)
C2B C3B O3B C4B -178.29(15)
C5A C4A O3A C3A 176.06(15)
C9A C4A O3A C3A -3.0(2)
C2A C3A O3A C4A -176.15(14)
C6A C5A C10A C12A 44.4(3)
C4A C5A C10A C12A -136.80(19)
C6A C5A C10A C11A -79.5(2)
C4A C5A C10A C11A 99.2(2)
